data_4111643
loop_
_publ_author_name
'Carolyn Moorlag'
'Michael O. Wolf'
'Cornelia Bohne'
'Brian O. Patrick'

_publ_section_title
;
 Reversible Molecular Switching of Ruthenium Bis(bipyridyl) Groups Bonded
 to Oligothiophenes: Effect on Electrochemical and Spectroscopic
 Properties
;
_journal_name_full 'Journal of the American Chemical Society'
_journal_page_first 6382
_journal_page_last 6393
_journal_paper_doi 10.1021/ja043573a
_journal_volume 127
_journal_year 2005
_chemical_formula_sum 'C52 H49 F12 N4 O2 P3 Ru S3'
_chemical_formula_weight 1280.11
_chemical_name_systematic
;
 ?
;
_space_group_IT_number 14
_symmetry_cell_setting monoclinic
_symmetry_space_group_name_Hall '-P 2yab'
_symmetry_space_group_name_H-M 'P 1 21/a 1'
_atom_sites_solution_hydrogens geom
_atom_sites_solution_primary direct
_atom_sites_solution_secondary difmap
_audit_creation_method SHELXL-97
_cell_angle_alpha 90.00
_cell_angle_beta 95.670(10)
_cell_angle_gamma 90.00
_cell_formula_units_Z 4
_cell_length_a 16.122(2)
_cell_length_b 15.480(2)
_cell_length_c 22.026(3)
_cell_measurement_reflns_used 7548
_cell_measurement_temperature 173(2)
_cell_measurement_theta_max 24.44
_cell_measurement_theta_min 2.27
_cell_volume 5470.1(12)
_computing_structure_refinement 'SHELXL-97 (Sheldrick, 1997)'
_diffrn_ambient_temperature 173(2)
_diffrn_measured_fraction_theta_full 0.992
_diffrn_measured_fraction_theta_max 0.992
_diffrn_measurement_device_type 'Bruker X8 APEX'
_diffrn_measurement_method 'area detector'
_diffrn_radiation_monochromator graphite
_diffrn_radiation_source 'fine-focus sealed tube'
_diffrn_radiation_type MoK\a
_diffrn_radiation_wavelength 0.71073
_diffrn_reflns_av_R_equivalents 0.0569
_diffrn_reflns_av_sigmaI/netI 0.0345
_diffrn_reflns_limit_h_max 21
_diffrn_reflns_limit_h_min -20
_diffrn_reflns_limit_k_max 20
_diffrn_reflns_limit_k_min -20
_diffrn_reflns_limit_l_max 28
_diffrn_reflns_limit_l_min -28
_diffrn_reflns_number 187090
_diffrn_reflns_theta_full 27.88
_diffrn_reflns_theta_max 27.88
_diffrn_reflns_theta_min 2.28
_exptl_absorpt_coefficient_mu 0.574
_exptl_absorpt_correction_T_max 0.944
_exptl_absorpt_correction_T_min 0.851
_exptl_absorpt_correction_type multi-scan
_exptl_crystal_colour yellow
_exptl_crystal_density_diffrn 1.554
_exptl_crystal_description prism
_exptl_crystal_F_000 2600
_exptl_crystal_size_max 0.25
_exptl_crystal_size_mid 0.20
_exptl_crystal_size_min 0.10
_refine_diff_density_max 0.564
_refine_diff_density_min -0.717
_refine_diff_density_rms 0.073
_refine_ls_extinction_method none
_refine_ls_goodness_of_fit_ref 1.054
_refine_ls_hydrogen_treatment mixed
_refine_ls_matrix_type full
_refine_ls_number_parameters 725
_refine_ls_number_reflns 12954
_refine_ls_number_restraints 0
_refine_ls_restrained_S_all 1.054
_refine_ls_R_factor_all 0.0482
_refine_ls_R_factor_gt 0.0318
_refine_ls_shift/su_max 0.086
_refine_ls_shift/su_mean 0.003
_refine_ls_structure_factor_coef Fsqd
_refine_ls_weighting_details 'calc w=1/[\s^2^(Fo^2^)+(0.0495P)^2^+2.4175P] where P=(Fo^2^+2Fc^2^)/3'
_refine_ls_weighting_scheme calc
_refine_ls_wR_factor_gt 0.0854
_refine_ls_wR_factor_ref 0.0914
_reflns_number_gt 10060
_reflns_number_total 12954
_reflns_threshold_expression >2sigma(I)
_cod_data_source_file ja043573asi20041022_010941_1.cif
_cod_data_source_block 3_RuPMe2T3(P,S)
_cod_original_sg_symbol_H-M 'P 21/a'
_cod_database_code 4111643

loop_
_symmetry_equiv_pos_as_xyz
'x, y, z'
'-x+1/2, y+1/2, -z'
'-x, -y, -z'
'x-1/2, -y-1/2, z'

loop_
_atom_site_label
_atom_site_type_symbol
_atom_site_fract_x
_atom_site_fract_y
_atom_site_fract_z
_atom_site_U_iso_or_equiv
_atom_site_adp_type
_atom_site_occupancy
_atom_site_symmetry_multiplicity
_atom_site_calc_flag
_atom_site_refinement_flags
_atom_site_disorder_assembly
_atom_site_disorder_group
C1 C 0.73067(13) 0.19740(14) 0.66586(10) 0.0215(4) Uani 1 1 d . . .
H1 H 0.6929 0.1911 0.6961 0.026 Uiso 1 1 calc R . .
C2 C 0.72140(14) 0.26762(15) 0.62743(11) 0.0286(5) Uani 1 1 d . . .
H2 H 0.6786 0.3088 0.6317 0.034 Uiso 1 1 calc R . .
C3 C 0.77481(15) 0.27763(15) 0.58275(11) 0.0294(5) Uani 1 1 d . . .
H3 H 0.7696 0.3257 0.5558 0.035 Uiso 1 1 calc R . .
C4 C 0.83592(14) 0.21640(14) 0.57800(10) 0.0247(5) Uani 1 1 d . . .
H4 H 0.8730 0.2215 0.5472 0.030 Uiso 1 1 calc R . .
C5 C 0.84323(12) 0.14696(13) 0.61842(9) 0.0180(4) Uani 1 1 d . . .
C6 C 0.91068(12) 0.08296(13) 0.61868(9) 0.0178(4) Uani 1 1 d . . .
C7 C 0.96598(13) 0.07929(15) 0.57391(10) 0.0253(5) Uani 1 1 d . . .
H7 H 0.9581 0.1157 0.5391 0.030 Uiso 1 1 calc R . .
C8 C 1.03227(14) 0.02243(16) 0.58047(10) 0.0280(5) Uani 1 1 d . . .
H8 H 1.0708 0.0198 0.5506 0.034 Uiso 1 1 calc R . .
C9 C 1.04185(14) -0.03065(15) 0.63112(10) 0.0255(5) Uani 1 1 d . . .
H9 H 1.0876 -0.0695 0.6370 0.031 Uiso 1 1 calc R . .
C10 C 0.98338(13) -0.02618(14) 0.67324(10) 0.0215(4) Uani 1 1 d . . .
H10 H 0.9892 -0.0637 0.7075 0.026 Uiso 1 1 calc R . .
C11 C 0.72306(13) -0.05961(15) 0.62266(10) 0.0229(5) Uani 1 1 d . . .
H11 H 0.7121 -0.0042 0.6052 0.027 Uiso 1 1 calc R . .
C12 C 0.68920(14) -0.13160(16) 0.59220(11) 0.0311(5) Uani 1 1 d . . .
H12 H 0.6548 -0.1255 0.5548 0.037 Uiso 1 1 calc R . .
C13 C 0.70616(15) -0.21251(17) 0.61702(13) 0.0367(6) Uani 1 1 d . . .
H13 H 0.6824 -0.2627 0.5975 0.044 Uiso 1 1 calc R . .
C14 C 0.75801(15) -0.21938(15) 0.67053(12) 0.0313(5) Uani 1 1 d . . .
H14 H 0.7712 -0.2746 0.6877 0.038 Uiso 1 1 calc R . .
C15 C 0.79083(13) -0.14538(14) 0.69922(10) 0.0218(4) Uani 1 1 d . . .
C16 C 0.84916(13) -0.14599(14) 0.75506(10) 0.0223(5) Uani 1 1 d . . .
C17 C 0.88223(15) -0.22091(15) 0.78254(12) 0.0325(6) Uani 1 1 d . . .
H17 H 0.8677 -0.2757 0.7652 0.039 Uiso 1 1 calc R . .
C18 C 0.93611(17) -0.21527(17) 0.83497(12) 0.0394(6) Uani 1 1 d . . .
H18 H 0.9594 -0.2660 0.8541 0.047 Uiso 1 1 calc R . .
C19 C 0.95573(15) -0.13517(17) 0.85922(11) 0.0345(6) Uani 1 1 d . . .
H19 H 0.9918 -0.1299 0.8958 0.041 Uiso 1 1 calc R . .
C20 C 0.92227(14) -0.06225(15) 0.82974(10) 0.0255(5) Uani 1 1 d . . .
H20 H 0.9365 -0.0071 0.8467 0.031 Uiso 1 1 calc R . .
C21 C 0.72896(12) -0.02168(13) 0.85506(9) 0.0176(4) Uani 1 1 d . . .
C22 C 0.76269(13) 0.01176(15) 0.91086(10) 0.0233(5) Uani 1 1 d . . .
H22 H 0.7722 0.0721 0.9151 0.028 Uiso 1 1 calc R . .
C23 C 0.78247(16) -0.04276(15) 0.96044(11) 0.0307(5) Uani 1 1 d . . .
H23 H 0.8043 -0.0194 0.9986 0.037 Uiso 1 1 calc R . .
C24 C 0.77038(15) -0.13078(16) 0.95418(11) 0.0308(5) Uani 1 1 d . . .
H24 H 0.7849 -0.1680 0.9879 0.037 Uiso 1 1 calc R . .
C25 C 0.73714(14) -0.16490(15) 0.89893(10) 0.0274(5) Uani 1 1 d . . .
H25 H 0.7288 -0.2255 0.8948 0.033 Uiso 1 1 calc R . .
C26 C 0.71602(13) -0.11087(14) 0.84959(10) 0.0210(4) Uani 1 1 d . . .
H26 H 0.6927 -0.1345 0.8119 0.025 Uiso 1 1 calc R . .
C27 C 0.60687(12) 0.01812(13) 0.75485(10) 0.0195(4) Uani 1 1 d . . .
C28 C 0.58223(13) 0.03498(14) 0.69346(10) 0.0239(5) Uani 1 1 d . . .
H28 H 0.6212 0.0587 0.6684 0.029 Uiso 1 1 calc R . .
C29 C 0.50121(15) 0.01747(16) 0.66848(11) 0.0319(6) Uani 1 1 d . . .
H29 H 0.4854 0.0286 0.6265 0.038 Uiso 1 1 calc R . .
C30 C 0.44372(15) -0.01615(17) 0.70474(12) 0.0350(6) Uani 1 1 d . . .
H30 H 0.3883 -0.0275 0.6878 0.042 Uiso 1 1 calc R . .
C31 C 0.46715(14) -0.03332(15) 0.76593(12) 0.0309(5) Uani 1 1 d . . .
H31 H 0.4275 -0.0563 0.7907 0.037 Uiso 1 1 calc R . .
C32 C 0.54844(13) -0.01702(14) 0.79124(11) 0.0235(5) Uani 1 1 d . . .
H32 H 0.5643 -0.0297 0.8330 0.028 Uiso 1 1 calc R . .
C33 C 0.96581(12) 0.20996(14) 0.75326(9) 0.0209(4) Uani 1 1 d . . .
C34 C 0.94054(13) 0.29288(15) 0.75302(10) 0.0253(5) Uani 1 1 d . . .
H34 H 0.9722 0.3386 0.7381 0.030 Uiso 1 1 calc R . .
C35 C 0.86220(13) 0.30703(14) 0.77702(10) 0.0241(5) Uani 1 1 d . . .
H35 H 0.8370 0.3623 0.7791 0.029 Uiso 1 1 calc R . .
C36 C 0.82784(12) 0.23328(13) 0.79643(9) 0.0178(4) Uani 1 1 d . . .
C37 C 0.74995(12) 0.22206(13) 0.82316(9) 0.0178(4) Uani 1 1 d . . .
C38 C 0.69569(12) 0.15248(13) 0.82172(9) 0.0166(4) Uani 1 1 d . . .
C39 C 0.62399(12) 0.17193(13) 0.85257(9) 0.0180(4) Uani 1 1 d . . .
H39 H 0.5806 0.1315 0.8566 0.022 Uiso 1 1 calc R . .
C40 C 0.62342(12) 0.25390(13) 0.87574(9) 0.0185(4) Uani 1 1 d . . .
C41 C 0.55971(12) 0.29619(13) 0.90760(9) 0.0189(4) Uani 1 1 d . . .
C42 C 0.54955(13) 0.38199(14) 0.92055(10) 0.0228(5) Uani 1 1 d . . .
H42 H 0.5851 0.4264 0.9084 0.027 Uiso 1 1 calc R . .
C43 C 0.48014(14) 0.39720(15) 0.95405(10) 0.0253(5) Uani 1 1 d . . .
H43 H 0.4645 0.4531 0.9666 0.030 Uiso 1 1 calc R . .
C44 C 0.43811(13) 0.32434(15) 0.96652(10) 0.0237(5) Uani 1 1 d . . .
C45 C 1.04508(13) 0.17313(15) 0.73391(11) 0.0265(5) Uani 1 1 d . . .
H45A H 1.0361 0.1550 0.6911 0.040 Uiso 1 1 calc R . .
H45B H 1.0620 0.1232 0.7595 0.040 Uiso 1 1 calc R . .
H45C H 1.0889 0.2172 0.7384 0.040 Uiso 1 1 calc R . .
C46 C 0.36483(15) 0.31261(17) 1.00287(12) 0.0345(6) Uani 1 1 d . . .
H46A H 0.3523 0.3675 1.0221 0.052 Uiso 1 1 calc R . .
H46B H 0.3781 0.2688 1.0344 0.052 Uiso 1 1 calc R . .
H46C H 0.3163 0.2939 0.9758 0.052 Uiso 1 1 calc R . .
C47 C 0.64168(18) 0.1335(2) 0.03618(14) 0.0500(8) Uani 1 1 d . . .
H47A H 0.6271 0.1943 0.0414 0.075 Uiso 1 1 calc R . .
H47B H 0.6433 0.1211 -0.0073 0.075 Uiso 1 1 calc R . .
H47C H 0.6965 0.1219 0.0580 0.075 Uiso 1 1 calc R . .
C48 C 0.57788(18) 0.07745(19) 0.06119(12) 0.0412(6) Uani 1 1 d . . .
C49 C 0.5953(3) -0.0172(2) 0.06341(19) 0.0723(11) Uani 1 1 d . . .
H49A H 0.5461 -0.0481 0.0749 0.109 Uiso 1 1 calc R . .
H49B H 0.6428 -0.0288 0.0936 0.109 Uiso 1 1 calc R . .
H49C H 0.6084 -0.0370 0.0232 0.109 Uiso 1 1 calc R . .
C50 C 0.60413(18) 0.2979(2) 0.46305(17) 0.0651(10) Uani 1 1 d . . .
H50A H 0.6009 0.3118 0.5062 0.098 Uiso 1 1 calc R . .
H50B H 0.6173 0.3503 0.4410 0.098 Uiso 1 1 calc R . .
H50C H 0.6478 0.2547 0.4596 0.098 Uiso 1 1 calc R . .
C51 C 0.52275(17) 0.26276(18) 0.43647(14) 0.0425(7) Uani 1 1 d . . .
C52 C 0.51821(19) 0.2305(2) 0.37192(14) 0.0526(8) Uani 1 1 d . . .
H52A H 0.5533 0.1790 0.3702 0.079 Uiso 1 1 calc R . .
H52B H 0.5380 0.2756 0.3457 0.079 Uiso 1 1 calc R . .
H52C H 0.4604 0.2158 0.3578 0.079 Uiso 1 1 calc R . .
N1 N 0.91885(10) 0.02916(11) 0.66735(7) 0.0163(3) Uani 1 1 d . . .
N2 N 0.79052(10) 0.13707(11) 0.66289(7) 0.0162(3) Uani 1 1 d . . .
N3 N 0.77083(10) -0.06532(11) 0.67609(8) 0.0184(4) Uani 1 1 d . . .
N4 N 0.87037(10) -0.06630(11) 0.77806(8) 0.0183(4) Uani 1 1 d . . .
F1 F 0.76073(12) -0.01022(12) 0.39460(8) 0.0582(5) Uani 1 1 d . . .
F2 F 0.67994(12) 0.10566(12) 0.40988(8) 0.0647(5) Uani 1 1 d . . .
F3 F 0.81199(10) 0.09980(10) 0.45431(8) 0.0502(4) Uani 1 1 d . . .
F4 F 0.65306(10) -0.02355(11) 0.45172(9) 0.0557(5) Uani 1 1 d . . .
F5 F 0.78576(10) -0.02875(10) 0.49573(8) 0.0463(4) Uani 1 1 d . . .
F6 F 0.70377(10) 0.08572(11) 0.51205(7) 0.0514(4) Uani 1 1 d . . .
F7 F 0.7644(2) -0.00980(15) 0.21554(17) 0.1010(13) Uani 0.875(4) 1 d P A 1
F8 F 0.8188(3) 0.1124(2) 0.25777(12) 0.1100(16) Uani 0.875(4) 1 d P A 1
F9 F 0.85007(16) 0.15343(16) 0.16513(15) 0.0924(11) Uani 0.875(4) 1 d P A 1
F10 F 0.79999(19) 0.0321(2) 0.12485(10) 0.0799(10) Uani 0.875(4) 1 d P A 1
F11 F 0.72001(16) 0.1189(2) 0.17811(13) 0.0788(9) Uani 0.875(4) 1 d P A 1
F12 F 0.89511(14) 0.02435(15) 0.20290(12) 0.0672(8) Uani 0.875(4) 1 d P A 1
P1 P 0.71279(3) 0.04737(3) 0.78727(2) 0.01454(11) Uani 1 1 d . . .
P2 P 0.73186(4) 0.03805(4) 0.45308(3) 0.03484(16) Uani 1 1 d . . .
P3 P 0.80774(4) 0.07262(4) 0.19327(3) 0.03443(15) Uani 1 1 d . . .
S1 S 0.89362(3) 0.14515(3) 0.78775(2) 0.01656(11) Uani 1 1 d . . .
S2 S 0.71312(3) 0.30918(3) 0.86216(2) 0.02123(12) Uani 1 1 d . . .
S3 S 0.48269(4) 0.23503(4) 0.93603(3) 0.02801(13) Uani 1 1 d . . .
Ru1 Ru 0.823196(9) 0.037933(10) 0.726164(7) 0.01343(5) Uani 1 1 d . . .
O1 O 0.51587(14) 0.10722(14) 0.07980(10) 0.0547(6) Uani 1 1 d . . .
O2 O 0.46314(12) 0.26271(16) 0.46504(9) 0.0602(6) Uani 1 1 d . . .
F7B F 0.7398(10) 0.0142(11) 0.1664(8) 0.058(5) Uiso 0.125(4) 1 d P A 2
F8B F 0.7721(17) 0.076(2) 0.2585(14) 0.114(10) Uiso 0.125(4) 1 d P A 2
F9B F 0.8774(10) 0.1359(11) 0.2233(9) 0.067(5) Uiso 0.125(4) 1 d P A 2
F10B F 0.8314(10) 0.0849(13) 0.1330(8) 0.060(5) Uiso 0.125(4) 1 d P A 2
F11B F 0.7552(15) 0.1535(15) 0.1792(11) 0.089(8) Uiso 0.125(4) 1 d P A 2
F12B F 0.8510(18) -0.0031(18) 0.2252(11) 0.107(8) Uiso 0.125(4) 1 d P A 2

loop_
_atom_site_aniso_label
_atom_site_aniso_U_11
_atom_site_aniso_U_22
_atom_site_aniso_U_33
_atom_site_aniso_U_23
_atom_site_aniso_U_13
_atom_site_aniso_U_12
C1 0.0207(11) 0.0231(11) 0.0212(11) 0.0014(9) 0.0036(8) 0.0043(9)
C2 0.0305(12) 0.0256(12) 0.0296(12) 0.0054(10) 0.0025(10) 0.0100(10)
C3 0.0358(13) 0.0236(12) 0.0289(12) 0.0114(10) 0.0036(10) 0.0039(10)
C4 0.0290(12) 0.0249(12) 0.0208(11) 0.0069(9) 0.0053(9) 0.0000(9)
C5 0.0168(10) 0.0210(11) 0.0161(10) -0.0007(8) 0.0009(8) -0.0026(8)
C6 0.0175(10) 0.0181(10) 0.0176(10) -0.0014(8) 0.0012(8) -0.0024(8)
C7 0.0272(12) 0.0319(13) 0.0173(11) 0.0042(9) 0.0051(9) 0.0023(10)
C8 0.0250(12) 0.0356(14) 0.0250(12) -0.0013(10) 0.0097(9) 0.0033(10)
C9 0.0195(11) 0.0282(12) 0.0294(12) 0.0012(10) 0.0056(9) 0.0057(9)
C10 0.0216(11) 0.0197(11) 0.0234(11) 0.0027(9) 0.0037(8) 0.0022(8)
C11 0.0191(10) 0.0275(12) 0.0226(11) -0.0046(9) 0.0042(8) -0.0010(9)
C12 0.0252(12) 0.0383(14) 0.0298(13) -0.0125(11) 0.0032(9) -0.0051(10)
C13 0.0309(13) 0.0290(14) 0.0509(16) -0.0175(12) 0.0084(12) -0.0097(11)
C14 0.0303(13) 0.0192(12) 0.0458(15) -0.0062(11) 0.0106(11) -0.0049(10)
C15 0.0208(10) 0.0178(11) 0.0284(12) -0.0018(9) 0.0103(9) -0.0030(8)
C16 0.0232(11) 0.0179(11) 0.0277(12) 0.0027(9) 0.0118(9) 0.0004(8)
C17 0.0408(14) 0.0188(12) 0.0403(14) 0.0082(10) 0.0161(11) 0.0043(10)
C18 0.0422(15) 0.0308(14) 0.0460(16) 0.0194(12) 0.0076(12) 0.0143(12)
C19 0.0333(13) 0.0374(15) 0.0320(13) 0.0141(11) -0.0011(10) 0.0087(11)
C20 0.0242(11) 0.0284(12) 0.0238(11) 0.0066(9) 0.0022(9) 0.0036(9)
C21 0.0150(10) 0.0191(10) 0.0193(10) 0.0027(8) 0.0053(8) 0.0002(8)
C22 0.0270(12) 0.0210(11) 0.0218(11) 0.0002(9) 0.0013(9) -0.0014(9)
C23 0.0399(14) 0.0314(13) 0.0198(11) 0.0024(10) -0.0016(10) -0.0034(11)
C24 0.0396(14) 0.0295(13) 0.0235(12) 0.0127(10) 0.0044(10) 0.0024(11)
C25 0.0357(13) 0.0183(11) 0.0293(12) 0.0074(9) 0.0096(10) 0.0000(9)
C26 0.0226(11) 0.0193(11) 0.0220(11) 0.0006(9) 0.0077(8) -0.0018(8)
C27 0.0147(10) 0.0192(11) 0.0245(11) -0.0045(8) 0.0006(8) 0.0004(8)
C28 0.0214(11) 0.0259(12) 0.0242(11) -0.0057(9) 0.0016(9) 0.0022(9)
C29 0.0277(13) 0.0363(14) 0.0295(13) -0.0112(11) -0.0081(10) 0.0077(10)
C30 0.0200(12) 0.0342(14) 0.0488(16) -0.0164(12) -0.0062(11) -0.0013(10)
C31 0.0184(11) 0.0274(13) 0.0474(15) -0.0073(11) 0.0055(10) -0.0072(9)
C32 0.0193(11) 0.0224(11) 0.0289(12) -0.0019(9) 0.0029(9) -0.0028(9)
C33 0.0168(10) 0.0250(11) 0.0210(11) -0.0007(9) 0.0016(8) -0.0065(8)
C34 0.0225(11) 0.0217(11) 0.0324(12) 0.0023(9) 0.0058(9) -0.0080(9)
C35 0.0233(11) 0.0166(11) 0.0325(12) 0.0009(9) 0.0041(9) -0.0007(9)
C36 0.0165(10) 0.0175(10) 0.0195(10) -0.0010(8) 0.0015(8) -0.0011(8)
C37 0.0184(10) 0.0173(10) 0.0177(10) 0.0007(8) 0.0016(8) 0.0006(8)
C38 0.0162(10) 0.0152(10) 0.0183(10) 0.0005(8) 0.0018(8) 0.0012(8)
C39 0.0177(10) 0.0175(10) 0.0191(10) 0.0011(8) 0.0033(8) -0.0015(8)
C40 0.0184(10) 0.0184(10) 0.0187(10) 0.0012(8) 0.0018(8) 0.0002(8)
C41 0.0171(10) 0.0191(11) 0.0204(10) 0.0009(8) 0.0014(8) 0.0003(8)
C42 0.0209(11) 0.0227(11) 0.0247(11) -0.0034(9) 0.0026(8) -0.0022(9)
C43 0.0255(11) 0.0234(12) 0.0274(12) -0.0075(9) 0.0040(9) 0.0025(9)
C44 0.0217(11) 0.0265(12) 0.0236(11) -0.0005(9) 0.0050(9) 0.0041(9)
C45 0.0179(11) 0.0304(13) 0.0319(12) -0.0066(10) 0.0064(9) -0.0073(9)
C46 0.0330(13) 0.0376(15) 0.0356(14) 0.0040(11) 0.0168(11) 0.0042(11)
C47 0.0411(16) 0.0550(19) 0.0532(18) 0.0158(15) 0.0006(13) -0.0080(14)
C48 0.0485(17) 0.0432(16) 0.0316(14) -0.0080(12) 0.0030(12) -0.0134(13)
C49 0.087(3) 0.0408(19) 0.092(3) -0.0091(19) 0.022(2) -0.0133(18)
C50 0.0360(17) 0.076(2) 0.084(3) -0.033(2) 0.0055(16) -0.0047(16)
C51 0.0344(14) 0.0388(16) 0.0549(18) -0.0150(13) 0.0064(13) -0.0005(12)
C52 0.0479(17) 0.059(2) 0.0533(19) -0.0143(16) 0.0172(14) 0.0000(15)
N1 0.0149(8) 0.0167(9) 0.0172(8) -0.0012(7) 0.0018(6) -0.0005(7)
N2 0.0152(8) 0.0174(9) 0.0160(8) 0.0003(7) 0.0008(6) -0.0014(7)
N3 0.0168(8) 0.0185(9) 0.0209(9) -0.0021(7) 0.0064(7) -0.0016(7)
N4 0.0177(8) 0.0172(9) 0.0209(9) 0.0036(7) 0.0062(7) 0.0008(7)
F1 0.0736(12) 0.0557(11) 0.0464(10) -0.0112(9) 0.0115(9) 0.0001(10)
F2 0.0791(13) 0.0537(11) 0.0556(11) 0.0055(9) -0.0215(10) 0.0161(10)
F3 0.0529(10) 0.0399(9) 0.0576(11) 0.0053(8) 0.0042(8) -0.0094(8)
F4 0.0370(9) 0.0520(11) 0.0765(13) -0.0090(9) -0.0017(8) -0.0072(8)
F5 0.0407(9) 0.0432(9) 0.0545(10) 0.0169(8) 0.0020(7) 0.0083(7)
F6 0.0560(10) 0.0528(11) 0.0448(10) -0.0119(8) 0.0018(8) 0.0101(8)
F7 0.124(2) 0.0377(13) 0.157(3) -0.0017(16) 0.094(2) -0.0193(14)
F8 0.212(4) 0.0633(19) 0.0473(16) -0.0261(14) -0.025(2) 0.043(2)
F9 0.0814(18) 0.0536(16) 0.146(3) 0.0475(17) 0.0303(17) 0.0022(13)
F10 0.100(2) 0.088(2) 0.0486(14) -0.0203(13) -0.0101(13) 0.0456(17)
F11 0.0414(14) 0.079(2) 0.118(2) -0.0086(16) 0.0181(14) 0.0285(14)
F12 0.0478(14) 0.0651(15) 0.0855(17) 0.0184(13) -0.0096(12) 0.0258(11)
P1 0.0141(2) 0.0145(3) 0.0152(2) 0.0004(2) 0.00252(19) -0.00099(19)
P2 0.0370(4) 0.0305(4) 0.0359(4) 0.0001(3) -0.0025(3) 0.0033(3)
P3 0.0341(4) 0.0292(3) 0.0399(4) 0.0015(3) 0.0034(3) 0.0051(3)
S1 0.0146(2) 0.0162(2) 0.0188(2) 0.00042(19) 0.00174(18) -0.00161(19)
S2 0.0201(3) 0.0170(3) 0.0270(3) -0.0043(2) 0.0049(2) -0.0015(2)
S3 0.0280(3) 0.0192(3) 0.0392(3) 0.0028(2) 0.0150(2) 0.0014(2)
Ru1 0.01297(8) 0.01287(9) 0.01456(8) 0.00119(6) 0.00200(6) -0.00010(6)
O1 0.0595(13) 0.0530(13) 0.0548(13) -0.0132(11) 0.0216(11) -0.0161(11)
O2 0.0397(11) 0.0925(18) 0.0516(13) -0.0318(12) 0.0203(10) -0.0223(11)

loop_
_atom_type_symbol
_atom_type_description
_atom_type_scat_dispersion_real
_atom_type_scat_dispersion_imag
_atom_type_scat_source
C C 0.0033 0.0016 'International Tables Vol C Tables 4.2.6.8 and 6.1.1.4'
H H 0.0000 0.0000 'International Tables Vol C Tables 4.2.6.8 and 6.1.1.4'
N N 0.0061 0.0033 'International Tables Vol C Tables 4.2.6.8 and 6.1.1.4'
F F 0.0171 0.0103 'International Tables Vol C Tables 4.2.6.8 and 6.1.1.4'
P P 0.1023 0.0942 'International Tables Vol C Tables 4.2.6.8 and 6.1.1.4'
S S 0.1246 0.1234 'International Tables Vol C Tables 4.2.6.8 and 6.1.1.4'
Ru Ru -1.2594 0.8363 'International Tables Vol C Tables 4.2.6.8 and 6.1.1.4'
O O 0.0106 0.0060 'International Tables Vol C Tables 4.2.6.8 and 6.1.1.4'

loop_
_geom_angle_atom_site_label_1
_geom_angle_atom_site_label_2
_geom_angle_atom_site_label_3
_geom_angle
N2 C1 C2 123.5(2)
N2 C1 H1 118.3
C2 C1 H1 118.3
C1 C2 C3 119.3(2)
C1 C2 H2 120.3
C3 C2 H2 120.3
C4 C3 C2 118.6(2)
C4 C3 H3 120.7
C2 C3 H3 120.7
C3 C4 C5 119.9(2)
C3 C4 H4 120.1
C5 C4 H4 120.1
N2 C5 C4 121.66(19)
N2 C5 C6 115.69(17)
C4 C5 C6 122.55(18)
N1 C6 C7 121.07(19)
N1 C6 C5 115.56(17)
C7 C6 C5 123.29(19)
C8 C7 C6 119.6(2)
C8 C7 H7 120.2
C6 C7 H7 120.2
C7 C8 C9 119.2(2)
C7 C8 H8 120.4
C9 C8 H8 120.4
C8 C9 C10 118.7(2)
C8 C9 H9 120.6
C10 C9 H9 120.6
N1 C10 C9 122.5(2)
N1 C10 H10 118.7
C9 C10 H10 118.7
N3 C11 C12 122.4(2)
N3 C11 H11 118.8
C12 C11 H11 118.8
C13 C12 C11 119.0(2)
C13 C12 H12 120.5
C11 C12 H12 120.5
C14 C13 C12 119.1(2)
C14 C13 H13 120.4
C12 C13 H13 120.4
C13 C14 C15 119.8(2)
C13 C14 H14 120.1
C15 C14 H14 120.1
N3 C15 C14 120.9(2)
N3 C15 C16 115.15(18)
C14 C15 C16 123.9(2)
N4 C16 C17 121.4(2)
N4 C16 C15 114.85(18)
C17 C16 C15 123.7(2)
C18 C17 C16 119.7(2)
C18 C17 H17 120.2
C16 C17 H17 120.2
C19 C18 C17 119.0(2)
C19 C18 H18 120.5
C17 C18 H18 120.5
C18 C19 C20 119.3(2)
C18 C19 H19 120.4
C20 C19 H19 120.4
N4 C20 C19 122.6(2)
N4 C20 H20 118.7
C19 C20 H20 118.7
C22 C21 C26 118.96(19)
C22 C21 P1 120.88(16)
C26 C21 P1 119.79(16)
C23 C22 C21 120.4(2)
C23 C22 H22 119.8
C21 C22 H22 119.8
C24 C23 C22 120.0(2)
C24 C23 H23 120.0
C22 C23 H23 120.0
C23 C24 C25 120.2(2)
C23 C24 H24 119.9
C25 C24 H24 119.9
C24 C25 C26 120.1(2)
C24 C25 H25 119.9
C26 C25 H25 119.9
C25 C26 C21 120.3(2)
C25 C26 H26 119.9
C21 C26 H26 119.9
C28 C27 C32 118.84(19)
C28 C27 P1 119.60(16)
C32 C27 P1 121.48(16)
C29 C28 C27 120.8(2)
C29 C28 H28 119.6
C27 C28 H28 119.6
C30 C29 C28 120.1(2)
C30 C29 H29 120.0
C28 C29 H29 120.0
C29 C30 C31 119.9(2)
C29 C30 H30 120.0
C31 C30 H30 120.0
C30 C31 C32 120.5(2)
C30 C31 H31 119.7
C32 C31 H31 119.7
C31 C32 C27 119.9(2)
C31 C32 H32 120.1
C27 C32 H32 120.1
C34 C33 C45 128.86(19)
C34 C33 S1 109.36(16)
C45 C33 S1 121.55(17)
C33 C34 C35 114.92(19)
C33 C34 H34 122.5
C35 C34 H34 122.5
C36 C35 C34 112.9(2)
C36 C35 H35 123.5
C34 C35 H35 123.5
C35 C36 C37 128.77(19)
C35 C36 S1 110.54(15)
C37 C36 S1 120.66(15)
C38 C37 C36 130.85(19)
C38 C37 S2 111.67(15)
C36 C37 S2 117.44(15)
C37 C38 C39 111.32(18)
C37 C38 P1 125.49(15)
C39 C38 P1 123.16(15)
C40 C39 C38 114.10(18)
C40 C39 H39 123.0
C38 C39 H39 123.0
C39 C40 C41 128.92(19)
C39 C40 S2 110.93(15)
C41 C40 S2 120.15(15)
C42 C41 C40 129.82(19)
C42 C41 S3 110.51(16)
C40 C41 S3 119.67(16)
C41 C42 C43 112.7(2)
C41 C42 H42 123.7
C43 C42 H42 123.7
C44 C43 C42 113.7(2)
C44 C43 H43 123.1
C42 C43 H43 123.1
C43 C44 C46 130.0(2)
C43 C44 S3 110.59(16)
C46 C44 S3 119.38(17)
C33 C45 H45A 109.5
C33 C45 H45B 109.5
H45A C45 H45B 109.5
C33 C45 H45C 109.5
H45A C45 H45C 109.5
H45B C45 H45C 109.5
C44 C46 H46A 109.5
C44 C46 H46B 109.5
H46A C46 H46B 109.5
C44 C46 H46C 109.5
H46A C46 H46C 109.5
H46B C46 H46C 109.5
C48 C47 H47A 109.5
C48 C47 H47B 109.5
H47A C47 H47B 109.5
C48 C47 H47C 109.5
H47A C47 H47C 109.5
H47B C47 H47C 109.5
O1 C48 C47 121.8(3)
O1 C48 C49 121.5(3)
C47 C48 C49 116.7(3)
C48 C49 H49A 109.5
C48 C49 H49B 109.5
H49A C49 H49B 109.5
C48 C49 H49C 109.5
H49A C49 H49C 109.5
H49B C49 H49C 109.5
C51 C50 H50A 109.5
C51 C50 H50B 109.5
H50A C50 H50B 109.5
C51 C50 H50C 109.5
H50A C50 H50C 109.5
H50B C50 H50C 109.5
O2 C51 C50 121.0(3)
O2 C51 C52 122.0(3)
C50 C51 C52 116.9(3)
C51 C52 H52A 109.5
C51 C52 H52B 109.5
H52A C52 H52B 109.5
C51 C52 H52C 109.5
H52A C52 H52C 109.5
H52B C52 H52C 109.5
C10 N1 C6 118.83(17)
C10 N1 Ru1 125.90(14)
C6 N1 Ru1 115.22(13)
C1 N2 C5 117.08(17)
C1 N2 Ru1 127.31(14)
C5 N2 Ru1 115.05(13)
C11 N3 C15 118.68(18)
C11 N3 Ru1 125.65(15)
C15 N3 Ru1 115.60(14)
C20 N4 C16 117.92(18)
C20 N4 Ru1 126.32(15)
C16 N4 Ru1 115.68(14)
C38 P1 C21 101.30(9)
C38 P1 C27 101.99(9)
C21 P1 C27 102.96(10)
C38 P1 Ru1 116.67(7)
C21 P1 Ru1 112.14(7)
C27 P1 Ru1 119.39(7)
F4 P2 F5 90.58(9)
F4 P2 F2 90.63(10)
F5 P2 F2 178.66(11)
F4 P2 F6 90.13(10)
F5 P2 F6 90.13(9)
F2 P2 F6 90.44(10)
F4 P2 F1 90.01(10)
F5 P2 F1 89.23(10)
F2 P2 F1 90.20(10)
F6 P2 F1 179.35(11)
F4 P2 F3 179.59(11)
F5 P2 F3 89.16(9)
F2 P2 F3 89.62(10)
F6 P2 F3 90.20(10)
F1 P2 F3 89.66(10)
F10B P3 F12B 112.6(13)
F10B P3 F7B 88.0(10)
F12B P3 F7B 90.1(12)
F10B P3 F11B 84.0(12)
F12B P3 F11B 163.2(14)
F7B P3 F11B 92.6(11)
F10B P3 F8 141.7(8)
F12B P3 F8 82.8(10)
F7B P3 F8 128.2(7)
F11B P3 F8 82.5(9)
F10B P3 F7 124.8(8)
F12B P3 F7 54.2(11)
F7B P3 F7 45.2(6)
F11B P3 F7 118.6(9)
F8 P3 F7 93.0(2)
F10B P3 F9 50.6(8)
F12B P3 F9 127.0(12)
F7B P3 F9 130.6(7)
F11B P3 F9 61.6(9)
F8 P3 F9 91.7(2)
F7 P3 F9 175.3(2)
F10B P3 F9B 93.6(10)
F12B P3 F9B 90.5(12)
F7B P3 F9B 177.9(9)
F11B P3 F9B 86.2(11)
F8 P3 F9B 49.9(6)
F7 P3 F9B 134.2(7)
F9 P3 F9B 50.1(7)
F10B P3 F11 93.3(7)
F12B P3 F11 144.2(11)
F7B P3 F11 65.7(6)
F11B P3 F11 28.9(9)
F8 P3 F11 91.89(19)
F7 P3 F11 91.00(18)
F9 P3 F11 88.33(15)
F9B P3 F11 112.8(6)
F10B P3 F12 82.7(7)
F12B P3 F12 37.5(11)
F7B P3 F12 111.9(6)
F11B P3 F12 151.5(9)
F8 P3 F12 92.55(18)
F7 P3 F12 89.56(15)
F9 P3 F12 90.75(14)
F9B P3 F12 69.7(6)
F11 P3 F12 175.48(15)
F10B P3 F8B 168.9(14)
F12B P3 F8B 78.4(15)
F7B P3 F8B 93.6(12)
F11B P3 F8B 85.0(15)
F8 P3 F8B 34.7(10)
F7 P3 F8B 62.2(11)
F9 P3 F8B 122.1(12)
F9B P3 F8B 84.6(12)
F11 P3 F8B 77.4(11)
F12 P3 F8B 106.8(11)
F10B P3 F10 36.3(8)
F12B P3 F10 97.1(10)
F7B P3 F10 54.2(6)
F11B P3 F10 97.9(9)
F8 P3 F10 177.6(2)
F7 P3 F10 88.87(18)
F9 P3 F10 86.46(17)
F9B P3 F10 127.7(7)
F11 P3 F10 89.63(14)
F12 P3 F10 85.89(13)
F8B P3 F10 147.6(11)
C36 S1 C33 92.09(10)
C36 S1 Ru1 110.39(7)
C33 S1 Ru1 116.90(7)
C40 S2 C37 91.95(10)
C44 S3 C41 92.52(11)
N3 Ru1 N4 78.56(7)
N3 Ru1 N2 98.49(7)
N4 Ru1 N2 169.94(6)
N3 Ru1 N1 84.71(6)
N4 Ru1 N1 92.16(6)
N2 Ru1 N1 77.95(6)
N3 Ru1 P1 93.51(5)
N4 Ru1 P1 89.42(5)
N2 Ru1 P1 100.40(5)
N1 Ru1 P1 177.34(5)
N3 Ru1 S1 173.92(5)
N4 Ru1 S1 95.78(5)
N2 Ru1 S1 86.71(5)
N1 Ru1 S1 93.37(5)
P1 Ru1 S1 88.603(19)

loop_
_geom_bond_atom_site_label_1
_geom_bond_atom_site_label_2
_geom_bond_distance
C1 N2 1.349(3)
C1 C2 1.377(3)
C1 H1 0.9500
C2 C3 1.379(3)
C2 H2 0.9500
C3 C4 1.379(3)
C3 H3 0.9500
C4 C5 1.393(3)
C4 H4 0.9500
C5 N2 1.367(2)
C5 C6 1.471(3)
C6 N1 1.354(3)
C6 C7 1.394(3)
C7 C8 1.381(3)
C7 H7 0.9500
C8 C9 1.382(3)
C8 H8 0.9500
C9 C10 1.388(3)
C9 H9 0.9500
C10 N1 1.344(3)
C10 H10 0.9500
C11 N3 1.344(3)
C11 C12 1.385(3)
C11 H11 0.9500
C12 C13 1.383(4)
C12 H12 0.9500
C13 C14 1.380(4)
C13 H13 0.9500
C14 C15 1.388(3)
C14 H14 0.9500
C15 N3 1.366(3)
C15 C16 1.473(3)
C16 N4 1.364(3)
C16 C17 1.390(3)
C17 C18 1.378(4)
C17 H17 0.9500
C18 C19 1.375(4)
C18 H18 0.9500
C19 C20 1.385(3)
C19 H19 0.9500
C20 N4 1.346(3)
C20 H20 0.9500
C21 C22 1.394(3)
C21 C26 1.400(3)
C21 P1 1.834(2)
C22 C23 1.392(3)
C22 H22 0.9500
C23 C24 1.381(3)
C23 H23 0.9500
C24 C25 1.385(3)
C24 H24 0.9500
C25 C26 1.387(3)
C25 H25 0.9500
C26 H26 0.9500
C27 C28 1.396(3)
C27 C32 1.405(3)
C27 P1 1.841(2)
C28 C29 1.393(3)
C28 H28 0.9500
C29 C30 1.384(4)
C29 H29 0.9500
C30 C31 1.389(4)
C30 H30 0.9500
C31 C32 1.396(3)
C31 H31 0.9500
C32 H32 0.9500
C33 C34 1.347(3)
C33 C45 1.499(3)
C33 S1 1.764(2)
C34 C35 1.433(3)
C34 H34 0.9500
C35 C36 1.356(3)
C35 H35 0.9500
C36 C37 1.449(3)
C36 S1 1.750(2)
C37 C38 1.386(3)
C37 S2 1.735(2)
C38 C39 1.430(3)
C38 P1 1.828(2)
C39 C40 1.368(3)
C39 H39 0.9500
C40 C41 1.455(3)
C40 S2 1.732(2)
C41 C42 1.372(3)
C41 S3 1.728(2)
C42 C43 1.420(3)
C42 H42 0.9500
C43 C44 1.358(3)
C43 H43 0.9500
C44 C46 1.502(3)
C44 S3 1.725(2)
C45 H45A 0.9800
C45 H45B 0.9800
C45 H45C 0.9800
C46 H46A 0.9800
C46 H46B 0.9800
C46 H46C 0.9800
C47 C48 1.492(4)
C47 H47A 0.9800
C47 H47B 0.9800
C47 H47C 0.9800
C48 O1 1.209(3)
C48 C49 1.492(4)
C49 H49A 0.9800
C49 H49B 0.9800
C49 H49C 0.9800
C50 C51 1.486(4)
C50 H50A 0.9800
C50 H50B 0.9800
C50 H50C 0.9800
C51 O2 1.200(3)
C51 C52 1.502(4)
C52 H52A 0.9800
C52 H52B 0.9800
C52 H52C 0.9800
N1 Ru1 2.1141(16)
N2 Ru1 2.1047(17)
N3 Ru1 2.0737(17)
N4 Ru1 2.0777(17)
F1 P2 1.5975(18)
F2 P2 1.5951(18)
F3 P2 1.6051(17)
F4 P2 1.5863(18)
F5 P2 1.5955(16)
F6 P2 1.5978(17)
F7 P3 1.557(2)
F8 P3 1.543(2)
F9 P3 1.581(2)
F10 P3 1.625(2)
F11 P3 1.591(2)
F12 P3 1.590(2)
P1 Ru1 2.3397(6)
P3 F10B 1.429(17)
P3 F12B 1.50(3)
P3 F7B 1.497(15)
P3 F11B 1.53(2)
P3 F9B 1.585(16)
P3 F8B 1.60(3)
S1 Ru1 2.3621(6)

loop_
_geom_torsion_atom_site_label_1
_geom_torsion_atom_site_label_2
_geom_torsion_atom_site_label_3
_geom_torsion_atom_site_label_4
_geom_torsion
N2 C1 C2 C3 0.8(4)
C1 C2 C3 C4 0.2(4)
C2 C3 C4 C5 -0.8(3)
C3 C4 C5 N2 0.6(3)
C3 C4 C5 C6 -175.5(2)
N2 C5 C6 N1 -8.2(3)
C4 C5 C6 N1 168.09(19)
N2 C5 C6 C7 174.84(19)
C4 C5 C6 C7 -8.9(3)
N1 C6 C7 C8 -2.7(3)
C5 C6 C7 C8 174.0(2)
C6 C7 C8 C9 0.8(3)
C7 C8 C9 C10 1.2(3)
C8 C9 C10 N1 -1.5(3)
N3 C11 C12 C13 -1.1(3)
C11 C12 C13 C14 -1.6(3)
C12 C13 C14 C15 1.3(4)
C13 C14 C15 N3 1.7(3)
C13 C14 C15 C16 -177.6(2)
N3 C15 C16 N4 4.3(3)
C14 C15 C16 N4 -176.3(2)
N3 C15 C16 C17 -174.5(2)
C14 C15 C16 C17 4.8(3)
N4 C16 C17 C18 1.6(3)
C15 C16 C17 C18 -179.7(2)
C16 C17 C18 C19 0.3(4)
C17 C18 C19 C20 -1.3(4)
C18 C19 C20 N4 0.5(4)
C26 C21 C22 C23 -0.5(3)
P1 C21 C22 C23 -173.53(18)
C21 C22 C23 C24 1.4(4)
C22 C23 C24 C25 -1.2(4)
C23 C24 C25 C26 0.1(4)
C24 C25 C26 C21 0.7(3)
C22 C21 C26 C25 -0.5(3)
P1 C21 C26 C25 172.57(16)
C32 C27 C28 C29 0.1(3)
P1 C27 C28 C29 -176.80(17)
C27 C28 C29 C30 0.7(3)
C28 C29 C30 C31 -0.7(4)
C29 C30 C31 C32 -0.1(4)
C30 C31 C32 C27 0.9(3)
C28 C27 C32 C31 -0.8(3)
P1 C27 C32 C31 175.96(17)
C45 C33 C34 C35 -177.5(2)
S1 C33 C34 C35 -2.9(3)
C33 C34 C35 C36 0.7(3)
C34 C35 C36 C37 179.9(2)
C34 C35 C36 S1 2.0(2)
C35 C36 C37 C38 150.6(2)
S1 C36 C37 C38 -31.6(3)
C35 C36 C37 S2 -27.0(3)
S1 C36 C37 S2 150.71(12)
C36 C37 C38 C39 -177.4(2)
S2 C37 C38 C39 0.3(2)
C36 C37 C38 P1 4.2(3)
S2 C37 C38 P1 -178.01(11)
C37 C38 C39 C40 0.9(3)
P1 C38 C39 C40 179.29(15)
C38 C39 C40 C41 177.67(19)
C38 C39 C40 S2 -1.7(2)
C39 C40 C41 C42 -165.6(2)
S2 C40 C41 C42 13.8(3)
C39 C40 C41 S3 15.2(3)
S2 C40 C41 S3 -165.48(12)
C40 C41 C42 C43 -178.5(2)
S3 C41 C42 C43 0.8(2)
C41 C42 C43 C44 0.1(3)
C42 C43 C44 C46 176.8(2)
C42 C43 C44 S3 -0.9(2)
C9 C10 N1 C6 -0.3(3)
C9 C10 N1 Ru1 177.06(16)
C7 C6 N1 C10 2.5(3)
C5 C6 N1 C10 -174.52(18)
C7 C6 N1 Ru1 -175.19(16)
C5 C6 N1 Ru1 7.8(2)
C2 C1 N2 C5 -1.0(3)
C2 C1 N2 Ru1 170.00(17)
C4 C5 N2 C1 0.3(3)
C6 C5 N2 C1 176.60(17)
C4 C5 N2 Ru1 -171.81(16)
C6 C5 N2 Ru1 4.5(2)
C12 C11 N3 C15 4.1(3)
C12 C11 N3 Ru1 -179.05(16)
C14 C15 N3 C11 -4.4(3)
C16 C15 N3 C11 174.94(17)
C14 C15 N3 Ru1 178.46(16)
C16 C15 N3 Ru1 -2.2(2)
C19 C20 N4 C16 1.4(3)
C19 C20 N4 Ru1 -175.13(17)
C17 C16 N4 C20 -2.4(3)
C15 C16 N4 C20 178.76(18)
C17 C16 N4 Ru1 174.49(16)
C15 C16 N4 Ru1 -4.4(2)
C37 C38 P1 C21 110.67(18)
C39 C38 P1 C21 -67.45(18)
C37 C38 P1 C27 -143.29(18)
C39 C38 P1 C27 38.59(19)
C37 C38 P1 Ru1 -11.4(2)
C39 C38 P1 Ru1 170.51(14)
C22 C21 P1 C38 -29.05(19)
C26 C21 P1 C38 158.01(16)
C22 C21 P1 C27 -134.32(17)
C26 C21 P1 C27 52.74(18)
C22 C21 P1 Ru1 96.09(17)
C26 C21 P1 Ru1 -76.85(17)
C28 C27 P1 C38 96.28(18)
C32 C27 P1 C38 -80.50(19)
C28 C27 P1 C21 -158.98(17)
C32 C27 P1 C21 24.2(2)
C28 C27 P1 Ru1 -34.0(2)
C32 C27 P1 Ru1 149.24(15)
C35 C36 S1 C33 -3.09(17)
C37 C36 S1 C33 178.78(17)
C35 C36 S1 Ru1 -122.86(15)
C37 C36 S1 Ru1 59.01(17)
C34 C33 S1 C36 3.41(17)
C45 C33 S1 C36 178.45(18)
C34 C33 S1 Ru1 117.57(15)
C45 C33 S1 Ru1 -67.38(18)
C39 C40 S2 C37 1.58(16)
C41 C40 S2 C37 -177.86(17)
C38 C37 S2 C40 -1.07(16)
C36 C37 S2 C40 177.01(16)
C43 C44 S3 C41 1.11(18)
C46 C44 S3 C41 -176.85(19)
C42 C41 S3 C44 -1.07(17)
C40 C41 S3 C44 178.31(17)
C11 N3 Ru1 N4 -176.97(17)
C15 N3 Ru1 N4 -0.06(14)
C11 N3 Ru1 N2 -6.74(17)
C15 N3 Ru1 N2 170.17(14)
C11 N3 Ru1 N1 -83.68(17)
C15 N3 Ru1 N1 93.22(14)
C11 N3 Ru1 P1 94.33(16)
C15 N3 Ru1 P1 -88.76(14)
C11 N3 Ru1 S1 -155.5(4)
C15 N3 Ru1 S1 21.4(5)
C20 N4 Ru1 N3 179.06(18)
C16 N4 Ru1 N3 2.51(14)
C20 N4 Ru1 N2 105.2(4)
C16 N4 Ru1 N2 -71.4(4)
C20 N4 Ru1 N1 94.90(17)
C16 N4 Ru1 N1 -81.65(14)
C20 N4 Ru1 P1 -87.24(17)
C16 N4 Ru1 P1 96.20(14)
C20 N4 Ru1 S1 1.29(17)
C16 N4 Ru1 S1 -175.26(13)
C1 N2 Ru1 N3 105.81(17)
C5 N2 Ru1 N3 -83.08(14)
C1 N2 Ru1 N4 178.0(3)
C5 N2 Ru1 N4 -10.9(4)
C1 N2 Ru1 N1 -171.49(18)
C5 N2 Ru1 N1 -0.38(13)
C1 N2 Ru1 P1 10.63(17)
C5 N2 Ru1 P1 -178.26(13)
C1 N2 Ru1 S1 -77.34(17)
C5 N2 Ru1 S1 93.77(13)
C10 N1 Ru1 N3 -81.78(17)
C6 N1 Ru1 N3 95.71(14)
C10 N1 Ru1 N4 -3.48(17)
C6 N1 Ru1 N4 174.01(14)
C10 N1 Ru1 N2 178.35(17)
C6 N1 Ru1 N2 -4.16(14)
C10 N1 Ru1 P1 -129.9(9)
C6 N1 Ru1 P1 47.6(11)
C10 N1 Ru1 S1 92.44(16)
C6 N1 Ru1 S1 -90.07(14)
C38 P1 Ru1 N3 -155.16(9)
C21 P1 Ru1 N3 88.66(9)
C27 P1 Ru1 N3 -31.81(9)
C38 P1 Ru1 N4 126.34(9)
C21 P1 Ru1 N4 10.16(9)
C27 P1 Ru1 N4 -110.31(9)
C38 P1 Ru1 N2 -55.85(9)
C21 P1 Ru1 N2 -172.03(8)
C27 P1 Ru1 N2 67.50(9)
C38 P1 Ru1 N1 -107.2(10)
C21 P1 Ru1 N1 136.6(10)
C27 P1 Ru1 N1 16.2(10)
C38 P1 Ru1 S1 30.54(7)
C21 P1 Ru1 S1 -85.63(7)
C27 P1 Ru1 S1 153.90(8)
C36 S1 Ru1 N3 -160.1(4)
C33 S1 Ru1 N3 96.5(5)
C36 S1 Ru1 N4 -138.93(9)
C33 S1 Ru1 N4 117.65(9)
C36 S1 Ru1 N2 50.85(9)
C33 S1 Ru1 N2 -52.57(9)
C36 S1 Ru1 N1 128.56(9)
C33 S1 Ru1 N1 25.13(9)
C36 S1 Ru1 P1 -49.65(7)
C33 S1 Ru1 P1 -153.07(8)
